data_1535483
loop_
_publ_author_name
'Tiritiris, I.'
'Schleid, T.'

_publ_section_title
;
 Synthese, Kristallstruktur und thermischer Abbau von Mg (H2 O)6 (B12 H12)
 * 6(H2 O)
;
_journal_name_full 'Zeitschrift fuer Anorganische und Allgemeine Chemie'
_journal_page_first 541
_journal_page_last 546
_journal_volume 630
_journal_year 2004
_chemical_formula_sum 'B12 H36 Mg O12'
_chemical_name_systematic '(Mg (H2 O)6) (B12 H12) (H2 O)6'
_space_group_IT_number 210
_symmetry_space_group_name_Hall 'F 4d 2 3'
_symmetry_space_group_name_H-M 'F 41 3 2'
_cell_angle_alpha 90
_cell_angle_beta 90
_cell_angle_gamma 90
_cell_formula_units_Z 8
_cell_length_a 16.4321
_cell_length_b 16.4321
_cell_length_c 16.4321
_cell_volume 4436.896
_citation_journal_id_ASTM ZAACAB
_cod_data_source_file Tiritiris_ZAACAB_2004_1318.cif
_cod_data_source_block H36B12Mg1O12
_cod_original_formula_sum 'H36 B12 Mg1 O12'
_cod_database_code 1535483

loop_
_symmetry_equiv_pos_as_xyz
x,y,z
-y+1/4,x+1/4,z+1/4
-x,-y+1/2,z+1/2
y+3/4,-x+1/4,z+3/4
x,-y,-z
y+1/4,x+1/4,-z+1/4
-x,y+1/2,-z+1/2
-y+3/4,-x+1/4,-z+3/4
z,x,y
-x+1/4,z+1/4,y+1/4
-z,-x+1/2,y+1/2
x+3/4,-z+1/4,y+3/4
z,-x,-y
x+1/4,z+1/4,-y+1/4
-z,x+1/2,-y+1/2
-x+3/4,-z+1/4,-y+3/4
y,z,x
y+1/2,-z,-x+1/2
z+1/4,y+3/4,-x+3/4
-y+1/2,z+1/2,-x
-z+1/4,-y+1/4,-x+1/4
-y,-z,x
z+1/4,-y+3/4,x+3/4
-z+3/4,y+3/4,x+1/4
x,y+1/2,z+1/2
-y+1/4,x+3/4,z+3/4
-x,-y+1,z+1
y+3/4,-x+3/4,z+5/4
x,-y+1/2,-z+1/2
y+1/4,x+3/4,-z+3/4
-x,y+1,-z+1
-y+3/4,-x+3/4,-z+5/4
z,x+1/2,y+1/2
-x+1/4,z+3/4,y+3/4
-z,-x+1,y+1
x+3/4,-z+3/4,y+5/4
z,-x+1/2,-y+1/2
x+1/4,z+3/4,-y+3/4
-z,x+1,-y+1
-x+3/4,-z+3/4,-y+5/4
y,z+1/2,x+1/2
y+1/2,-z+1/2,-x+1
z+1/4,y+5/4,-x+5/4
-y+1/2,z+1,-x+1/2
-z+1/4,-y+3/4,-x+3/4
-y,-z+1/2,x+1/2
z+1/4,-y+5/4,x+5/4
-z+3/4,y+5/4,x+3/4
x+1/2,y,z+1/2
-y+3/4,x+1/4,z+3/4
-x+1/2,-y+1/2,z+1
y+5/4,-x+1/4,z+5/4
x+1/2,-y,-z+1/2
y+3/4,x+1/4,-z+3/4
-x+1/2,y+1/2,-z+1
-y+5/4,-x+1/4,-z+5/4
z+1/2,x,y+1/2
-x+3/4,z+1/4,y+3/4
-z+1/2,-x+1/2,y+1
x+5/4,-z+1/4,y+5/4
z+1/2,-x,-y+1/2
x+3/4,z+1/4,-y+3/4
-z+1/2,x+1/2,-y+1
-x+5/4,-z+1/4,-y+5/4
y+1/2,z,x+1/2
y+1,-z,-x+1
z+3/4,y+3/4,-x+5/4
-y+1,z+1/2,-x+1/2
-z+3/4,-y+1/4,-x+3/4
-y+1/2,-z,x+1/2
z+3/4,-y+3/4,x+5/4
-z+5/4,y+3/4,x+3/4
x+1/2,y+1/2,z
-y+3/4,x+3/4,z+1/4
-x+1/2,-y+1,z+1/2
y+5/4,-x+3/4,z+3/4
x+1/2,-y+1/2,-z
y+3/4,x+3/4,-z+1/4
-x+1/2,y+1,-z+1/2
-y+5/4,-x+3/4,-z+3/4
z+1/2,x+1/2,y
-x+3/4,z+3/4,y+1/4
-z+1/2,-x+1,y+1/2
x+5/4,-z+3/4,y+3/4
z+1/2,-x+1/2,-y
x+3/4,z+3/4,-y+1/4
-z+1/2,x+1,-y+1/2
-x+5/4,-z+3/4,-y+3/4
y+1/2,z+1/2,x
y+1,-z+1/2,-x+1/2
z+3/4,y+5/4,-x+3/4
-y+1,z+1,-x
-z+3/4,-y+3/4,-x+1/4
-y+1/2,-z+1/2,x
z+3/4,-y+5/4,x+3/4
-z+5/4,y+5/4,x+1/4

loop_
_atom_site_label
_atom_site_type_symbol
_atom_site_fract_x
_atom_site_fract_y
_atom_site_fract_z
_atom_site_occupancy
_atom_site_U_iso_or_equiv
Mg1 Mg+2 0 0 0 1 0.0
H3 H+1 0.0888 0.0347 0.2125 1 0.0
H2 H+1 0.1708 0.0123 0.0411 1 0.0
H1 H 0.3557 0.4992 0.41 1 0.0
O2 O-2 0.125 0.01382 0.23618 1 0.0
O1 O-2 0.12536 0 0 1 0.0
B1 B 0.41155 0.50025 0.44577 1 0.0
